data_7041648
loop_
_publ_author_name
'Chernichenko, K.'
'K\'otai, B'
'Nieger, M.'
'Heikkinen, S.'
'P\'apai, I'
'Repo, T.'

_publ_section_title
;
 Replacing C6F5 groups with Cl and H atoms in frustrated Lewis pairs: H2
 additions and catalytic hydrogenations.
;
_journal_issue 7
_journal_name_full 'Dalton transactions (Cambridge, England : 2003)'
_journal_page_first 2263
_journal_page_last 2269
_journal_paper_doi 10.1039/c6dt04649e
_journal_volume 46
_journal_year 2017
_chemical_absolute_configuration ad
_chemical_formula_moiety 'C21 H24 B Cl F5 N'
_chemical_formula_sum 'C21 H24 B Cl F5 N'
_chemical_formula_weight 431.67
_chemical_name_systematic
;
chloro(perfluorophenyl)(3-(2,2,6,6-tetramethylpiperidin-1-ium-1-yl)-
phenyl)hydroborate
;
_space_group_IT_number 19
_symmetry_cell_setting orthorhombic
_symmetry_space_group_name_Hall 'P 2ac 2ab'
_symmetry_space_group_name_H-M 'P 21 21 21'
_atom_sites_solution_hydrogens geom
_atom_sites_solution_primary direct
_atom_sites_solution_secondary difmap
_audit_creation_method SHELXL-97
_audit_update_record
;
2012-11-26 deposited with the CCDC.
2017-01-10 downloaded from the CCDC.
;
_cell_angle_alpha 90.00
_cell_angle_beta 90.00
_cell_angle_gamma 90.00
_cell_formula_units_Z 4
_cell_length_a 10.8901(7)
_cell_length_b 12.3059(7)
_cell_length_c 15.2966(10)
_cell_measurement_reflns_used 509
_cell_measurement_temperature 123(2)
_cell_measurement_theta_max 25.0
_cell_measurement_theta_min 2.5
_cell_volume 2049.9(2)
_computing_cell_refinement EVALCCD
_computing_data_collection Collect
_computing_data_reduction EVALCCD
_computing_molecular_graphics XP
_computing_publication_material 'SHELXL-97 (Sheldrick, 1997)'
_computing_structure_refinement 'SHELXL-97 (Sheldrick, 1997)'
_computing_structure_solution 'SHELXS-97 (Sheldrick, 1990)'
_diffrn_ambient_temperature 123(2)
_diffrn_measured_fraction_theta_full 0.998
_diffrn_measured_fraction_theta_max 0.998
_diffrn_measurement_device_type 'Bruker-Nonius KappaCCD'
_diffrn_measurement_method 'rotation in phi and omega, 2 deg.'
_diffrn_radiation_monochromator graphite
_diffrn_radiation_source 'fine-focus sealed tube'
_diffrn_radiation_type MoK\a
_diffrn_radiation_wavelength 0.71073
_diffrn_reflns_av_R_equivalents 0.0321
_diffrn_reflns_av_sigmaI/netI 0.0167
_diffrn_reflns_limit_h_max 14
_diffrn_reflns_limit_h_min -14
_diffrn_reflns_limit_k_max 15
_diffrn_reflns_limit_k_min -15
_diffrn_reflns_limit_l_max 19
_diffrn_reflns_limit_l_min -19
_diffrn_reflns_number 47114
_diffrn_reflns_theta_full 27.48
_diffrn_reflns_theta_max 27.48
_diffrn_reflns_theta_min 3.14
_exptl_absorpt_coefficient_mu 0.238
_exptl_absorpt_correction_T_max 0.9703
_exptl_absorpt_correction_T_min 0.8524
_exptl_absorpt_correction_type multi-scan
_exptl_absorpt_process_details 'SADABS (Sheldrick, 2008)'
_exptl_crystal_colour colourless
_exptl_crystal_density_diffrn 1.399
_exptl_crystal_density_meas ?
_exptl_crystal_density_method 'not measured'
_exptl_crystal_description blocks
_exptl_crystal_F_000 896
_exptl_crystal_size_max 0.50
_exptl_crystal_size_mid 0.20
_exptl_crystal_size_min 0.15
_refine_diff_density_max 0.435
_refine_diff_density_min -0.185
_refine_diff_density_rms 0.044
_refine_ls_abs_structure_details 'Flack H D (1983), Acta Cryst. A39, 876-881'
_refine_ls_abs_structure_Flack -0.02(5)
_refine_ls_extinction_method none
_refine_ls_goodness_of_fit_ref 1.062
_refine_ls_hydrogen_treatment mixed
_refine_ls_matrix_type full
_refine_ls_number_parameters 268
_refine_ls_number_reflns 4689
_refine_ls_number_restraints 0
_refine_ls_restrained_S_all 1.062
_refine_ls_R_factor_all 0.0356
_refine_ls_R_factor_gt 0.0315
_refine_ls_shift/su_max 0.000
_refine_ls_shift/su_mean 0.000
_refine_ls_structure_factor_coef Fsqd
_refine_ls_weighting_details 'calc w=1/[\s^2^(Fo^2^)+(0.0510P)^2^+0.5190P] where P=(Fo^2^+2Fc^2^)/3'
_refine_ls_weighting_scheme calc
_refine_ls_wR_factor_gt 0.0824
_refine_ls_wR_factor_ref 0.0856
_reflns_number_gt 4364
_reflns_number_total 4689
_reflns_threshold_expression >2sigma(I)
_cod_data_source_file c6dt04649e2.cif
_cod_data_source_block les099_compound_9b
_cod_depositor_comments
;
The following automatic conversions were performed:

'_exptl_crystal_density_meas' value 'none' was changed to '?' - the
value is perceived as not measured.

Automatic conversion script
Id: cif_fix_values 4268 2015-11-12 08:31:59Z antanas 

 Adding full bibliography for 7041648--7041652.cif.
;
_cod_database_code 7041648

loop_
_symmetry_equiv_pos_as_xyz
'x, y, z'
'-x+1/2, -y, z+1/2'
'-x, y+1/2, -z+1/2'
'x+1/2, -y+1/2, -z'

loop_
_atom_site_label
_atom_site_type_symbol
_atom_site_fract_x
_atom_site_fract_y
_atom_site_fract_z
_atom_site_U_iso_or_equiv
_atom_site_adp_type
_atom_site_occupancy
_atom_site_symmetry_multiplicity
_atom_site_calc_flag
_atom_site_refinement_flags
Cl1 Cl 0.26528(4) 0.52746(3) 0.50335(3) 0.02578(10) Uani 1 1 d .
B1 B 0.44260(16) 0.50580(14) 0.50326(13) 0.0210(3) Uani 1 1 d .
H1 H 0.4798(18) 0.5588(17) 0.5618(13) 0.025 Uiso 1 1 d .
C1 C 0.51623(14) 0.54378(13) 0.41586(10) 0.0184(3) Uani 1 1 d .
C2 C 0.63710(15) 0.50154(13) 0.40987(11) 0.0240(3) Uani 1 1 d .
H2 H 0.6615 0.4472 0.4504 0.029 Uiso 1 1 calc R
C3 C 0.72113(16) 0.53546(15) 0.34806(12) 0.0278(4) Uani 1 1 d .
H3 H 0.8014 0.5053 0.3474 0.033 Uiso 1 1 calc R
C4 C 0.68850(17) 0.61312(15) 0.28729(13) 0.0299(4) Uani 1 1 d .
H4 H 0.7459 0.6365 0.2445 0.036 Uiso 1 1 calc R
C5 C 0.57162(16) 0.65643(13) 0.28930(11) 0.0241(3) Uani 1 1 d .
H5 H 0.5482 0.7097 0.2476 0.029 Uiso 1 1 calc R
C6 C 0.48802(14) 0.62218(12) 0.35243(10) 0.0181(3) Uani 1 1 d .
N7 N 0.36426(12) 0.67323(10) 0.35406(8) 0.0162(3) Uani 1 1 d .
H7 H 0.3271(18) 0.6391(16) 0.3937(13) 0.019 Uiso 1 1 d .
C8 C 0.36416(15) 0.79360(12) 0.38856(11) 0.0211(3) Uani 1 1 d .
C9 C 0.22903(17) 0.82671(14) 0.40025(11) 0.0274(4) Uani 1 1 d .
H9A H 0.1946 0.7864 0.4506 0.033 Uiso 1 1 calc R
H9B H 0.2256 0.9051 0.4146 0.033 Uiso 1 1 calc R
C10 C 0.14853(18) 0.80576(15) 0.32054(13) 0.0302(4) Uani 1 1 d .
H10A H 0.1793 0.8481 0.2701 0.036 Uiso 1 1 calc R
H10B H 0.0632 0.8289 0.3328 0.036 Uiso 1 1 calc R
C11 C 0.15143(16) 0.68467(15) 0.29922(12) 0.0265(4) Uani 1 1 d .
H11A H 0.0944 0.6702 0.2502 0.032 Uiso 1 1 calc R
H11B H 0.1218 0.6434 0.3506 0.032 Uiso 1 1 calc R
C12 C 0.27946(15) 0.64366(12) 0.27443(10) 0.0197(3) Uani 1 1 d .
C13 C 0.27791(17) 0.51997(13) 0.26743(11) 0.0257(3) Uani 1 1 d .
H13A H 0.2515 0.4887 0.3233 0.039 Uiso 1 1 calc R
H13B H 0.3605 0.4938 0.2532 0.039 Uiso 1 1 calc R
H13C H 0.2207 0.4979 0.2213 0.039 Uiso 1 1 calc R
C14 C 0.32077(19) 0.69050(15) 0.18640(11) 0.0292(4) Uani 1 1 d .
H14A H 0.4030 0.6634 0.1723 0.044 Uiso 1 1 calc R
H14B H 0.3226 0.7700 0.1899 0.044 Uiso 1 1 calc R
H14C H 0.2631 0.6681 0.1407 0.044 Uiso 1 1 calc R
C15 C 0.43398(19) 0.87281(14) 0.33042(13) 0.0305(4) Uani 1 1 d .
H15A H 0.3959 0.8748 0.2724 0.046 Uiso 1 1 calc R
H15B H 0.5195 0.8491 0.3250 0.046 Uiso 1 1 calc R
H15C H 0.4315 0.9455 0.3564 0.046 Uiso 1 1 calc R
C16 C 0.42554(17) 0.79153(14) 0.47839(11) 0.0281(4) Uani 1 1 d .
H16A H 0.3817 0.7407 0.5166 0.042 Uiso 1 1 calc R
H16B H 0.4232 0.8645 0.5040 0.042 Uiso 1 1 calc R
H16C H 0.5111 0.7681 0.4722 0.042 Uiso 1 1 calc R
C17 C 0.46255(16) 0.37673(13) 0.52334(10) 0.0223(3) Uani 1 1 d .
C18 C 0.52818(15) 0.34156(13) 0.59524(11) 0.0219(3) Uani 1 1 d .
F18 F 0.58128(10) 0.41439(8) 0.65002(7) 0.0310(2) Uani 1 1 d .
C19 C 0.54390(15) 0.23335(14) 0.61772(12) 0.0244(3) Uani 1 1 d .
F19 F 0.60677(10) 0.20520(9) 0.68980(8) 0.0354(3) Uani 1 1 d .
C20 C 0.49226(16) 0.15412(14) 0.56600(13) 0.0272(4) Uani 1 1 d .
F20 F 0.50410(11) 0.04883(8) 0.58655(8) 0.0381(3) Uani 1 1 d .
C21 C 0.42663(17) 0.18495(14) 0.49262(13) 0.0297(4) Uani 1 1 d .
F21 F 0.37446(13) 0.10840(9) 0.44151(9) 0.0454(3) Uani 1 1 d .
C22 C 0.41434(17) 0.29368(15) 0.47268(11) 0.0275(4) Uani 1 1 d .
F22 F 0.35234(13) 0.31800(9) 0.39880(7) 0.0403(3) Uani 1 1 d .

loop_
_atom_site_aniso_label
_atom_site_aniso_U_11
_atom_site_aniso_U_22
_atom_site_aniso_U_33
_atom_site_aniso_U_23
_atom_site_aniso_U_13
_atom_site_aniso_U_12
Cl1 0.02348(18) 0.0297(2) 0.02417(18) 0.00741(16) 0.00371(16) 0.00113(15)
B1 0.0233(8) 0.0185(7) 0.0213(8) 0.0033(7) -0.0019(8) 0.0017(6)
C1 0.0195(7) 0.0159(7) 0.0198(7) -0.0032(6) -0.0024(6) 0.0003(6)
C2 0.0222(8) 0.0227(8) 0.0272(8) -0.0028(6) -0.0052(6) 0.0029(6)
C3 0.0175(7) 0.0293(8) 0.0365(9) -0.0104(7) 0.0007(7) 0.0037(7)
C4 0.0241(8) 0.0305(9) 0.0351(10) -0.0053(8) 0.0120(7) -0.0031(7)
C5 0.0274(8) 0.0194(7) 0.0256(8) 0.0002(6) 0.0057(7) -0.0013(6)
C6 0.0177(7) 0.0160(7) 0.0205(7) -0.0039(6) 0.0011(6) 0.0006(6)
N7 0.0191(6) 0.0140(6) 0.0155(6) 0.0000(5) 0.0013(5) 0.0007(5)
C8 0.0270(8) 0.0131(6) 0.0230(8) -0.0040(6) 0.0007(7) 0.0028(6)
C9 0.0287(8) 0.0245(8) 0.0290(9) -0.0043(7) 0.0030(7) 0.0092(7)
C10 0.0277(9) 0.0295(9) 0.0334(9) -0.0017(7) -0.0012(8) 0.0110(7)
C11 0.0237(8) 0.0283(9) 0.0276(9) -0.0003(7) -0.0036(7) 0.0033(7)
C12 0.0248(8) 0.0191(7) 0.0152(7) -0.0008(6) -0.0021(6) 0.0006(6)
C13 0.0323(9) 0.0199(8) 0.0250(8) -0.0039(6) -0.0041(7) -0.0020(7)
C14 0.0402(10) 0.0297(9) 0.0176(8) 0.0033(7) 0.0009(7) 0.0014(8)
C15 0.0393(10) 0.0149(7) 0.0373(10) 0.0009(7) 0.0050(8) -0.0014(7)
C16 0.0349(9) 0.0204(8) 0.0288(9) -0.0066(6) -0.0053(7) 0.0022(7)
C17 0.0259(8) 0.0195(7) 0.0214(8) 0.0023(6) 0.0024(6) 0.0009(6)
C18 0.0222(8) 0.0194(7) 0.0241(8) 0.0000(6) 0.0014(6) -0.0022(6)
F18 0.0351(6) 0.0252(5) 0.0327(5) 0.0020(4) -0.0142(5) -0.0040(4)
C19 0.0206(8) 0.0256(8) 0.0270(8) 0.0090(7) 0.0026(7) 0.0034(6)
F19 0.0327(6) 0.0347(6) 0.0389(6) 0.0158(5) -0.0061(5) 0.0062(5)
C20 0.0278(9) 0.0153(8) 0.0385(10) 0.0031(7) 0.0120(7) 0.0038(6)
F20 0.0378(6) 0.0161(5) 0.0606(8) 0.0083(5) 0.0135(5) 0.0045(4)
C21 0.0338(9) 0.0233(8) 0.0320(9) -0.0101(7) 0.0062(8) -0.0045(7)
F21 0.0616(8) 0.0263(6) 0.0482(7) -0.0165(5) -0.0018(6) -0.0074(6)
C22 0.0323(9) 0.0276(9) 0.0226(8) -0.0021(6) -0.0023(7) 0.0025(7)
F22 0.0615(8) 0.0314(6) 0.0280(6) -0.0047(5) -0.0171(5) -0.0003(5)

loop_
_atom_type_symbol
_atom_type_description
_atom_type_scat_dispersion_real
_atom_type_scat_dispersion_imag
_atom_type_scat_source
C C 0.0033 0.0016 'International Tables Vol C Tables 4.2.6.8 and 6.1.1.4'
H H 0.0000 0.0000 'International Tables Vol C Tables 4.2.6.8 and 6.1.1.4'
B B 0.0013 0.0007 'International Tables Vol C Tables 4.2.6.8 and 6.1.1.4'
N N 0.0061 0.0033 'International Tables Vol C Tables 4.2.6.8 and 6.1.1.4'
F F 0.0171 0.0103 'International Tables Vol C Tables 4.2.6.8 and 6.1.1.4'
Cl Cl 0.1484 0.1585 'International Tables Vol C Tables 4.2.6.8 and 6.1.1.4'

loop_
_geom_angle_atom_site_label_1
_geom_angle_atom_site_label_2
_geom_angle_atom_site_label_3
_geom_angle
C1 B1 C17 111.62(13)
C1 B1 Cl1 116.71(11)
C17 B1 Cl1 105.35(11)
C1 B1 H1 107.2(10)
C17 B1 H1 110.4(10)
Cl1 B1 H1 105.3(10)
C6 C1 C2 114.25(14)
C6 C1 B1 131.15(14)
C2 C1 B1 113.90(14)
C3 C2 C1 123.28(16)
C3 C2 H2 118.4
C1 C2 H2 118.4
C4 C3 C2 120.01(16)
C4 C3 H3 120.0
C2 C3 H3 120.0
C3 C4 C5 119.34(16)
C3 C4 H4 120.3
C5 C4 H4 120.3
C4 C5 C6 120.10(16)
C4 C5 H5 119.9
C6 C5 H5 119.9
C5 C6 C1 123.01(15)
C5 C6 N7 118.44(14)
C1 C6 N7 118.53(14)
C6 N7 C12 114.95(12)
C6 N7 C8 113.84(12)
C12 N7 C8 118.55(12)
C6 N7 H7 103.7(13)
C12 N7 H7 99.2(13)
C8 N7 H7 103.2(13)
C15 C8 C16 108.50(14)
C15 C8 C9 112.10(14)
C16 C8 C9 108.57(14)
C15 C8 N7 113.99(13)
C16 C8 N7 106.60(12)
C9 C8 N7 106.82(13)
C10 C9 C8 114.38(14)
C10 C9 H9A 108.7
C8 C9 H9A 108.7
C10 C9 H9B 108.7
C8 C9 H9B 108.7
H9A C9 H9B 107.6
C9 C10 C11 108.93(14)
C9 C10 H10A 109.9
C11 C10 H10A 109.9
C9 C10 H10B 109.9
C11 C10 H10B 109.9
H10A C10 H10B 108.3
C10 C11 C12 113.20(15)
C10 C11 H11A 108.9
C12 C11 H11A 108.9
C10 C11 H11B 108.9
C12 C11 H11B 108.9
H11A C11 H11B 107.8
C13 C12 C11 109.65(14)
C13 C12 C14 108.48(14)
C11 C12 C14 111.17(14)
C13 C12 N7 106.97(13)
C11 C12 N7 105.48(12)
C14 C12 N7 114.93(13)
C12 C13 H13A 109.5
C12 C13 H13B 109.5
H13A C13 H13B 109.5
C12 C13 H13C 109.5
H13A C13 H13C 109.5
H13B C13 H13C 109.5
C12 C14 H14A 109.5
C12 C14 H14B 109.5
H14A C14 H14B 109.5
C12 C14 H14C 109.5
H14A C14 H14C 109.5
H14B C14 H14C 109.5
C8 C15 H15A 109.5
C8 C15 H15B 109.5
H15A C15 H15B 109.5
C8 C15 H15C 109.5
H15A C15 H15C 109.5
H15B C15 H15C 109.5
C8 C16 H16A 109.5
C8 C16 H16B 109.5
H16A C16 H16B 109.5
C8 C16 H16C 109.5
H16A C16 H16C 109.5
H16B C16 H16C 109.5
C18 C17 C22 114.22(15)
C18 C17 B1 121.57(15)
C22 C17 B1 124.19(15)
F18 C18 C17 120.36(14)
F18 C18 C19 115.40(15)
C17 C18 C19 124.23(16)
F19 C19 C20 119.84(15)
F19 C19 C18 120.95(16)
C20 C19 C18 119.19(16)
F20 C20 C19 120.75(17)
F20 C20 C21 120.35(17)
C19 C20 C21 118.90(15)
F21 C21 C22 120.55(18)
F21 C21 C20 119.74(16)
C22 C21 C20 119.71(16)
F22 C22 C21 116.67(16)
F22 C22 C17 119.61(16)
C21 C22 C17 123.72(17)

loop_
_geom_bond_atom_site_label_1
_geom_bond_atom_site_label_2
_geom_bond_distance
Cl1 B1 1.9494(18)
B1 C1 1.627(2)
B1 C17 1.632(2)
B1 H1 1.18(2)
C1 C6 1.402(2)
C1 C2 1.418(2)
C2 C3 1.380(3)
C2 H2 0.9500
C3 C4 1.380(3)
C3 H3 0.9500
C4 C5 1.380(3)
C4 H4 0.9500
C5 C6 1.393(2)
C5 H5 0.9500
C6 N7 1.487(2)
N7 C12 1.571(2)
N7 C8 1.5724(19)
N7 H7 0.84(2)
C8 C15 1.523(2)
C8 C16 1.528(2)
C8 C9 1.537(2)
C9 C10 1.524(3)
C9 H9A 0.9900
C9 H9B 0.9900
C10 C11 1.526(2)
C10 H10A 0.9900
C10 H10B 0.9900
C11 C12 1.531(2)
C11 H11A 0.9900
C11 H11B 0.9900
C12 C13 1.526(2)
C12 C14 1.532(2)
C13 H13A 0.9800
C13 H13B 0.9800
C13 H13C 0.9800
C14 H14A 0.9800
C14 H14B 0.9800
C14 H14C 0.9800
C15 H15A 0.9800
C15 H15B 0.9800
C15 H15C 0.9800
C16 H16A 0.9800
C16 H16B 0.9800
C16 H16C 0.9800
C17 C18 1.381(2)
C17 C22 1.386(2)
C18 F18 1.3565(19)
C18 C19 1.386(2)
C19 F19 1.343(2)
C19 C20 1.376(3)
C20 F20 1.3395(19)
C20 C21 1.384(3)
C21 F21 1.350(2)
C21 C22 1.379(3)
C22 F22 1.350(2)

loop_
_geom_hbond_atom_site_label_D
_geom_hbond_atom_site_label_H
_geom_hbond_atom_site_label_A
_geom_hbond_distance_DH
_geom_hbond_distance_HA
_geom_hbond_distance_DA
_geom_hbond_angle_DHA
_geom_hbond_site_symmetry_A
N7 H7 Cl1 0.84(2) 2.27(2) 3.0976(14) 167.7(18) .
C13 H13A Cl1 0.98 2.80 3.6126(18) 140.8 .
C3 H3 F20 0.95 2.52 3.402(2) 154.9 4_556
C4 H4 F18 0.95 2.45 3.288(2) 146.4 2_664
C15 H15C F21 0.98 2.47 3.422(2) 164.3 1_565

loop_
_geom_torsion_atom_site_label_1
_geom_torsion_atom_site_label_2
_geom_torsion_atom_site_label_3
_geom_torsion_atom_site_label_4
_geom_torsion
C17 B1 C1 C6 146.89(16)
Cl1 B1 C1 C6 25.7(2)
C17 B1 C1 C2 -43.43(18)
Cl1 B1 C1 C2 -164.64(12)
C6 C1 C2 C3 1.0(2)
B1 C1 C2 C3 -170.48(15)
C1 C2 C3 C4 -0.9(3)
C2 C3 C4 C5 0.2(3)
C3 C4 C5 C6 0.3(3)
C4 C5 C6 C1 -0.2(3)
C4 C5 C6 N7 178.19(14)
C2 C1 C6 C5 -0.5(2)
B1 C1 C6 C5 169.18(16)
C2 C1 C6 N7 -178.82(13)
B1 C1 C6 N7 -9.2(2)
C5 C6 N7 C12 69.13(18)
C1 C6 N7 C12 -112.46(15)
C5 C6 N7 C8 -72.31(18)
C1 C6 N7 C8 106.11(16)
C6 N7 C8 C15 64.77(18)
C12 N7 C8 C15 -75.17(18)
C6 N7 C8 C16 -54.91(17)
C12 N7 C8 C16 165.14(13)
C6 N7 C8 C9 -170.84(13)
C12 N7 C8 C9 49.21(18)
C15 C8 C9 C10 74.39(19)
C16 C8 C9 C10 -165.76(15)
N7 C8 C9 C10 -51.14(19)
C8 C9 C10 C11 59.5(2)
C9 C10 C11 C12 -62.8(2)
C10 C11 C12 C13 171.67(14)
C10 C11 C12 C14 -68.38(19)
C10 C11 C12 N7 56.81(18)
C6 N7 C12 C13 51.85(17)
C8 N7 C12 C13 -168.63(13)
C6 N7 C12 C11 168.55(13)
C8 N7 C12 C11 -51.92(17)
C6 N7 C12 C14 -68.63(17)
C8 N7 C12 C14 70.89(18)
C1 B1 C17 C18 111.97(17)
Cl1 B1 C17 C18 -120.43(15)
C1 B1 C17 C22 -69.6(2)
Cl1 B1 C17 C22 57.99(19)
C22 C17 C18 F18 179.43(15)
B1 C17 C18 F18 -2.0(2)
C22 C17 C18 C19 -1.4(3)
B1 C17 C18 C19 177.20(16)
F18 C18 C19 F19 0.7(2)
C17 C18 C19 F19 -178.53(15)
F18 C18 C19 C20 179.55(15)
C17 C18 C19 C20 0.3(3)
F19 C19 C20 F20 -0.1(2)
C18 C19 C20 F20 -178.99(15)
F19 C19 C20 C21 179.23(15)
C18 C19 C20 C21 0.4(3)
F20 C20 C21 F21 -0.1(2)
C19 C20 C21 F21 -179.45(16)
F20 C20 C21 C22 179.46(16)
C19 C20 C21 C22 0.1(3)
F21 C21 C22 F22 -2.4(3)
C20 C21 C22 F22 178.07(16)
F21 C21 C22 C17 178.24(17)
C20 C21 C22 C17 -1.3(3)
C18 C17 C22 F22 -177.49(15)
B1 C17 C22 F22 4.0(3)
C18 C17 C22 C21 1.9(3)
B1 C17 C22 C21 -176.66(16)
